data_7121039
loop_
_publ_author_name
'Mitzinger, Stefan'
'Bandemehr, Jascha'
'Reiter, Kevin'
'Scott McIndoe, J.'
'Xie, Xiulan'
'Weigend, Florian'
'Corrigan, John F.'
'Dehnen, Stefanie'

_publ_section_title
;
 (Ge<sub>2</sub>P<sub>2</sub>)<sup>2-</sup>: a binary analogue of
 P<sub>4</sub> as a precursor to the ternary cluster anion
 [Cd<sub>3</sub>(Ge<sub>3</sub>P)<sub>3</sub>]<sup>3</sup>.
;
_journal_issue 12
_journal_name_full 'Chemical communications (Cambridge, England)'
_journal_page_first 1421
_journal_page_last 1424
_journal_paper_doi 10.1039/c7cc08348c
_journal_volume 54
_journal_year 2018
_chemical_absolute_configuration ad
_chemical_formula_moiety 'Ge2 P2, 2(C18 H36 K N2 O6), C2 H2 N2'
_chemical_formula_sum 'C38 H74 Ge2 K2 N6 O12 P2'
_chemical_formula_weight 1092.35
_space_group_crystal_system triclinic
_space_group_IT_number 1
_space_group_name_Hall 'P 1'
_space_group_name_H-M_alt 'P 1'
_symmetry_space_group_name_Hall 'P 1'
_symmetry_space_group_name_H-M 'P 1'
_atom_sites_solution_hydrogens geom
_atom_sites_solution_primary dual
_audit_creation_date 2017-03-22
_audit_creation_method
;
Olex2 1.2
(compiled 2017.03.02 svn.r3394 for OlexSys, GUI svn.r5324)
;
_audit_update_record
;
2017-10-12 deposited with the CCDC.
2017-12-21 downloaded from the CCDC.
;
_cell_angle_alpha 118.03(3)
_cell_angle_beta 108.44(3)
_cell_angle_gamma 96.10(3)
_cell_formula_units_Z 1
_cell_length_a 10.932(2)
_cell_length_b 11.924(2)
_cell_length_c 12.549(3)
_cell_measurement_reflns_used 34245
_cell_measurement_temperature 100
_cell_measurement_theta_max 26.768
_cell_measurement_theta_min 1.957
_cell_volume 1304.8(8)
_computing_molecular_graphics 'Olex2 (Dolomanov et al., 2009)'
_computing_publication_material 'Olex2 (Dolomanov et al., 2009)'
_computing_structure_refinement 'XL (Sheldrick, 2008)'
_computing_structure_solution 'XT (Sheldrick, 2015)'
_diffrn_ambient_temperature 100
_diffrn_measured_fraction_theta_full 1.000
_diffrn_measured_fraction_theta_max 0.995
_diffrn_measurement_device_type 'STOE IPDS II'
_diffrn_measurement_method '\w scans'
_diffrn_radiation_type MoK\a
_diffrn_radiation_wavelength 0.71073
_diffrn_reflns_av_R_equivalents 0.0580
_diffrn_reflns_av_unetI/netI 0.0534
_diffrn_reflns_Laue_measured_fraction_full 1.000
_diffrn_reflns_Laue_measured_fraction_max 0.995
_diffrn_reflns_limit_h_max 13
_diffrn_reflns_limit_h_min -13
_diffrn_reflns_limit_k_max 15
_diffrn_reflns_limit_k_min -15
_diffrn_reflns_limit_l_max 15
_diffrn_reflns_limit_l_min -15
_diffrn_reflns_number 34245
_diffrn_reflns_point_group_measured_fraction_full 1.000
_diffrn_reflns_point_group_measured_fraction_max 0.995
_diffrn_reflns_theta_full 25.242
_diffrn_reflns_theta_max 26.768
_diffrn_reflns_theta_min 1.957
_diffrn_standards_number 0
_exptl_absorpt_coefficient_mu 1.431
_exptl_absorpt_correction_T_max 0.8408
_exptl_absorpt_correction_T_min 0.6717
_exptl_absorpt_correction_type numerical
_exptl_absorpt_process_details 'Stoe X-Shape'
_exptl_crystal_colour 'clear yellow'
_exptl_crystal_colour_lustre clear
_exptl_crystal_colour_primary yellow
_exptl_crystal_density_diffrn 1.390
_exptl_crystal_description block
_exptl_crystal_F_000 572
_exptl_crystal_size_max 0.15
_exptl_crystal_size_mid 0.14
_exptl_crystal_size_min 0.12
_refine_diff_density_max 0.803
_refine_diff_density_min -0.695
_refine_diff_density_rms 0.088
_refine_ls_abs_structure_details
;
 Refined as an inversion twin.
;
_refine_ls_abs_structure_Flack 0.091(16)
_refine_ls_extinction_method none
_refine_ls_goodness_of_fit_ref 0.973
_refine_ls_hydrogen_treatment constr
_refine_ls_matrix_type full
_refine_ls_number_parameters 548
_refine_ls_number_reflns 10561
_refine_ls_number_restraints 3
_refine_ls_restrained_S_all 0.973
_refine_ls_R_factor_all 0.0561
_refine_ls_R_factor_gt 0.0452
_refine_ls_shift/su_max 0.000
_refine_ls_shift/su_mean 0.000
_refine_ls_structure_factor_coef Fsqd
_refine_ls_weighting_details 'w=1/[\s^2^(Fo^2^)+(0.0855P)^2^] where P=(Fo^2^+2Fc^2^)/3'
_refine_ls_weighting_scheme calc
_refine_ls_wR_factor_gt 0.1135
_refine_ls_wR_factor_ref 0.1210
_reflns_Friedel_coverage 1.000
_reflns_Friedel_fraction_full 1.000
_reflns_Friedel_fraction_max 0.995
_reflns_number_gt 8825
_reflns_number_total 10561
_reflns_threshold_expression 'I > 2\s(I)'
_cod_data_source_file c7cc08348c2.cif
_cod_data_source_block sm382_p1
_cod_depositor_comments 'Adding full bibliography for 7121039--7121041.cif.'
_cod_original_cell_volume 1304.7(6)
_cod_database_code 7121039
_shelx_shelxl_version_number 2014/7
_shelx_space_group_comment
;
The symmetry employed for this shelxl refinement is uniquely defined
by the following loop, which should always be used as a source of
symmetry information in preference to the above space-group names.
They are only intended as comments.
;
_olex2_refinement_description
;
1. Twinned data refinement
 Scales: 0.909(16)
 0.091(16)
2. Fixed Uiso
 At 1.2 times of:
  All C(H) groups, All C(H,H) groups
3. Shared sites
{Ge2, P2}
{Ge3, P3}
{Ge4, P4}
4. Uiso/Uaniso restraints and constraints
Uanis(Ge2) = Uanis(P2)
Uanis(Ge3) = Uanis(P3)
Uanis(Ge4) = Uanis(P4)
Uanis(N5) = Uanis(N6)
Uanis(C37) = Uanis(C38)
5. Others
 Fixed Sof: Ge2(0.66666) Ge3(0.66666) Ge4(0.66666) P2(0.33333) P3(0.33333)
 P4(0.33333)
6.a Secondary CH2 refined with riding coordinates:
 C4(H4A,H4B), C13(H13A,H13B), C25(H25A,H25B), C3(H3A,H3B), C14(H14A,H14B),
 C16(H16A,H16B), C26(H26A,H26B), C10(H10A,H10B), C2(H2A,H2B), C15(H15A,H15B),
 C32(H32A,H32B), C1(H1A,H1B), C28(H28A,H28B), C22(H22A,H22B), C31(H31A,H31B),
 C20(H20A,H20B), C27(H27A,H27B), C19(H19A,H19B), C11(H11A,H11B), C34(H34A,H34B),
  C21(H21A,H21B), C8(H8A,H8B), C30(H30A,H30B), C29(H29A,H29B), C23(H23A,H23B),
 C36(H36A,H36B), C33(H33A,H33B), C35(H35A,H35B), C24(H24A,H24B), C5(H5A,H5B),
 C9(H9A,H9B), C12(H12A,H12B), C18(H18A,H18B), C7(H7A,H7B), C6(H6A,H6B),
 C17(H17A,H17B)
6.b Aromatic/amide H refined with riding coordinates:
 C37(H37), C38(H38)
;
_olex2_date_sample_data_collection 2017-03-16
_olex2_date_sample_submission 2017-03-16
_olex2_submission_original_sample_id SM382
_olex2_submission_special_instructions 'No special instructions were received'
_publcif_funding_html
;
;

loop_
_space_group_symop_operation_xyz
'x, y, z'

loop_
_atom_site_label
_atom_site_type_symbol
_atom_site_fract_x
_atom_site_fract_y
_atom_site_fract_z
_atom_site_U_iso_or_equiv
_atom_site_adp_type
_atom_site_occupancy
_atom_site_site_symmetry_order
_atom_site_calc_flag
_atom_site_refinement_flags_posn
_atom_site_refinement_flags_occupancy
Ge2 Ge -0.07138(8) 0.18350(7) 0.11262(8) 0.0346(2) Uani 0.6667 1 d . P
Ge3 Ge -0.08639(9) -0.05318(8) 0.05072(8) 0.0366(2) Uani 0.6667 1 d . P
Ge4 Ge -0.30929(8) 0.01083(9) 0.01244(8) 0.0389(2) Uani 0.6667 1 d . P
P1 P -0.14177(19) 0.09360(17) 0.22564(17) 0.0384(4) Uani 1 1 d . .
P2 P -0.07138(8) 0.18350(7) 0.11262(8) 0.0346(2) Uani 0.3333 1 d . P
P3 P -0.08639(9) -0.05318(8) 0.05072(8) 0.0366(2) Uani 0.3333 1 d . P
P4 P -0.30929(8) 0.01083(9) 0.01244(8) 0.0389(2) Uani 0.3333 1 d . P
K004 K 0.54592(12) 0.31928(12) 0.65421(12) 0.0290(3) Uani 1 1 d . .
K005 K 0.61279(13) 0.67572(12) 0.35837(13) 0.0300(3) Uani 1 1 d . .
O9 O 0.7178(5) 0.3330(5) 0.8838(4) 0.0347(10) Uani 1 1 d . .
O2 O 0.4400(5) 0.6839(5) 0.1378(5) 0.0368(10) Uani 1 1 d . .
O8 O 0.3906(4) 0.4820(4) 0.6051(5) 0.0338(9) Uani 1 1 d . .
O4 O 0.5034(5) 0.8168(5) 0.5386(5) 0.0411(11) Uani 1 1 d . .
O10 O 0.4395(4) 0.2941(4) 0.8247(5) 0.0342(9) Uani 1 1 d . .
O1 O 0.7141(4) 0.7025(4) 0.1895(5) 0.0337(9) Uani 1 1 d . .
O5 O 0.7592(5) 0.5053(4) 0.3958(5) 0.0345(9) Uani 1 1 d . .
O12 O 0.3857(5) 0.0622(5) 0.4109(5) 0.0376(10) Uani 1 1 d . .
O7 O 0.6757(5) 0.5733(4) 0.7252(5) 0.0355(10) Uani 1 1 d . .
O3 O 0.7735(5) 0.9269(5) 0.5991(5) 0.0424(11) Uani 1 1 d . .
O11 O 0.6600(5) 0.1771(5) 0.4834(5) 0.0403(11) Uani 1 1 d . .
O6 O 0.4744(5) 0.4088(5) 0.2616(5) 0.0421(11) Uani 1 1 d . .
N1 N 0.9082(6) 0.7572(5) 0.4464(6) 0.0356(12) Uani 1 1 d . .
N3 N 0.8470(5) 0.4093(5) 0.7459(6) 0.0344(11) Uani 1 1 d . .
N4 N 0.2473(6) 0.2313(5) 0.5637(6) 0.0342(11) Uani 1 1 d . .
C4 C 0.4897(7) 0.6528(7) 0.0374(7) 0.0380(14) Uani 1 1 d . .
H4A H 0.4342 0.6714 -0.0283 0.046 Uiso 1 1 calc R .
H4B H 0.4822 0.5568 -0.0098 0.046 Uiso 1 1 calc R .
C13 C 0.9662(7) 0.6792(7) 0.4994(7) 0.0396(15) Uani 1 1 d . .
H13A H 0.9629 0.7114 0.5866 0.047 Uiso 1 1 calc R .
H13B H 1.0626 0.6956 0.5144 0.047 Uiso 1 1 calc R .
C25 C 0.9104(7) 0.3704(8) 0.8394(8) 0.0417(16) Uani 1 1 d . .
H25A H 1.0092 0.4156 0.8839 0.050 Uiso 1 1 calc R .
H25B H 0.8959 0.2730 0.7893 0.050 Uiso 1 1 calc R .
C3 C 0.6319(7) 0.7330(7) 0.0977(7) 0.0366(14) Uani 1 1 d . .
H3A H 0.6642 0.7135 0.0273 0.044 Uiso 1 1 calc R .
H3B H 0.6396 0.8290 0.1450 0.044 Uiso 1 1 calc R .
C14 C 0.8955(7) 0.5305(7) 0.4106(8) 0.0403(15) Uani 1 1 d . .
H14A H 0.8974 0.4965 0.3225 0.048 Uiso 1 1 calc R .
H14B H 0.9426 0.4840 0.4503 0.048 Uiso 1 1 calc R .
C16 C 0.5534(7) 0.3408(7) 0.3087(8) 0.0420(16) Uani 1 1 d . .
H16A H 0.5056 0.2438 0.2522 0.050 Uiso 1 1 calc R .
H16B H 0.5653 0.3715 0.4006 0.050 Uiso 1 1 calc R .
C26 C 0.8556(7) 0.4046(8) 0.9446(7) 0.0414(15) Uani 1 1 d . .
H26A H 0.9065 0.3819 1.0085 0.050 Uiso 1 1 calc R .
H26B H 0.8675 0.5015 0.9941 0.050 Uiso 1 1 calc R .
N2 N 0.3167(6) 0.5947(6) 0.2719(6) 0.0426(14) Uani 1 1 d . .
C10 C 0.5748(10) 0.9547(8) 0.6398(8) 0.051(2) Uani 1 1 d . .
H10A H 0.5396 0.9846 0.7091 0.061 Uiso 1 1 calc R .
H10B H 0.5610 1.0101 0.6007 0.061 Uiso 1 1 calc R .
C2 C 0.8530(7) 0.7768(7) 0.2477(7) 0.0384(15) Uani 1 1 d . .
H2A H 0.8649 0.8730 0.3040 0.046 Uiso 1 1 calc R .
H2B H 0.8827 0.7638 0.1770 0.046 Uiso 1 1 calc R .
C15 C 0.6871(7) 0.3660(6) 0.3062(7) 0.0392(15) Uani 1 1 d . .
H15A H 0.7387 0.3134 0.3332 0.047 Uiso 1 1 calc R .
H15B H 0.6759 0.3386 0.2151 0.047 Uiso 1 1 calc R .
C32 C 0.8024(8) 0.1956(7) 0.5378(8) 0.0429(16) Uani 1 1 d . .
H32A H 0.8329 0.1568 0.4654 0.051 Uiso 1 1 calc R .
H32B H 0.8223 0.1501 0.5871 0.051 Uiso 1 1 calc R .
C1 C 0.9371(7) 0.7316(7) 0.3302(7) 0.0374(15) Uani 1 1 d . .
H1A H 0.9217 0.6347 0.2733 0.045 Uiso 1 1 calc R .
H1B H 1.0339 0.7776 0.3625 0.045 Uiso 1 1 calc R .
C28 C 0.5263(7) 0.2683(7) 0.9177(7) 0.0353(14) Uani 1 1 d . .
H28A H 0.5259 0.1743 0.8712 0.042 Uiso 1 1 calc R .
H28B H 0.4927 0.2831 0.9864 0.042 Uiso 1 1 calc R .
C22 C 0.4662(7) 0.6199(6) 0.6909(7) 0.0348(14) Uani 1 1 d . .
H22A H 0.4848 0.6489 0.7840 0.042 Uiso 1 1 calc R .
H22B H 0.4133 0.6735 0.6671 0.042 Uiso 1 1 calc R .
C31 C 0.8767(7) 0.3441(7) 0.6308(7) 0.0384(15) Uani 1 1 d . .
H31A H 0.9753 0.3570 0.6615 0.046 Uiso 1 1 calc R .
H31B H 0.8533 0.3880 0.5803 0.046 Uiso 1 1 calc R .
C20 C 0.8082(7) 0.6069(7) 0.7344(7) 0.0376(14) Uani 1 1 d . .
H20A H 0.8462 0.7049 0.7814 0.045 Uiso 1 1 calc R .
H20B H 0.8065 0.5663 0.6445 0.045 Uiso 1 1 calc R .
C27 C 0.6669(7) 0.3588(7) 0.9818(7) 0.0375(14) Uani 1 1 d . .
H27A H 0.6671 0.4529 1.0269 0.045 Uiso 1 1 calc R .
H27B H 0.7259 0.3443 1.0493 0.045 Uiso 1 1 calc R .
C19 C 0.8945(7) 0.5551(7) 0.8101(7) 0.0374(14) Uani 1 1 d . .
H19A H 0.9885 0.5814 0.8203 0.045 Uiso 1 1 calc R .
H19B H 0.8962 0.5979 0.9001 0.045 Uiso 1 1 calc R .
C11 C 0.3614(9) 0.7957(9) 0.4882(9) 0.051(2) Uani 1 1 d . .
H11A H 0.3384 0.8464 0.4448 0.061 Uiso 1 1 calc R .
H11B H 0.3328 0.8282 0.5621 0.061 Uiso 1 1 calc R .
C34 C 0.4446(8) 0.0268(7) 0.3166(7) 0.0438(16) Uani 1 1 d . .
H34A H 0.4340 0.0844 0.2797 0.053 Uiso 1 1 calc R .
H34B H 0.3964 -0.0669 0.2423 0.053 Uiso 1 1 calc R .
C21 C 0.5959(7) 0.6412(6) 0.6778(7) 0.0369(14) Uani 1 1 d . .
H21A H 0.5777 0.6061 0.5836 0.044 Uiso 1 1 calc R .
H21B H 0.6452 0.7377 0.7304 0.044 Uiso 1 1 calc R .
C8 C 0.9145(8) 0.9439(7) 0.6570(8) 0.0503(19) Uani 1 1 d . .
H8A H 0.9296 0.8895 0.6972 0.060 Uiso 1 1 calc R .
H8B H 0.9638 1.0386 0.7276 0.060 Uiso 1 1 calc R .
C30 C 0.2144(7) 0.2474(7) 0.6736(7) 0.0391(15) Uani 1 1 d . .
H30A H 0.1196 0.1931 0.6369 0.047 Uiso 1 1 calc R .
H30B H 0.2210 0.3419 0.7305 0.047 Uiso 1 1 calc R .
C29 C 0.3065(7) 0.2064(7) 0.7584(8) 0.0390(15) Uani 1 1 d . .
H29A H 0.2733 0.2092 0.8243 0.047 Uiso 1 1 calc R .
H29B H 0.3059 0.1139 0.7016 0.047 Uiso 1 1 calc R .
C23 C 0.2604(7) 0.4586(7) 0.6034(7) 0.0367(14) Uani 1 1 d . .
H23A H 0.2095 0.5082 0.5708 0.044 Uiso 1 1 calc R .
H23B H 0.2686 0.4907 0.6946 0.044 Uiso 1 1 calc R .
C36 C 0.1912(7) 0.0886(6) 0.4542(8) 0.0421(16) Uani 1 1 d . .
H36A H 0.2087 0.0334 0.4933 0.051 Uiso 1 1 calc R .
H36B H 0.0919 0.0669 0.4095 0.051 Uiso 1 1 calc R .
C33 C 0.5890(8) 0.0426(6) 0.3795(8) 0.0436(17) Uani 1 1 d . .
H33A H 0.5997 -0.0157 0.4156 0.052 Uiso 1 1 calc R .
H33B H 0.6271 0.0153 0.3124 0.052 Uiso 1 1 calc R .
C35 C 0.2460(8) 0.0507(7) 0.3536(7) 0.0431(16) Uani 1 1 d . .
H35A H 0.1949 -0.0424 0.2791 0.052 Uiso 1 1 calc R .
H35B H 0.2357 0.1094 0.3181 0.052 Uiso 1 1 calc R .
C24 C 0.1844(6) 0.3103(6) 0.5133(7) 0.0358(14) Uani 1 1 d . .
H24A H 0.0901 0.2961 0.5047 0.043 Uiso 1 1 calc R .
H24B H 0.1815 0.2780 0.4238 0.043 Uiso 1 1 calc R .
C5 C 0.2990(7) 0.6169(8) 0.0797(8) 0.0442(16) Uani 1 1 d . .
H5A H 0.2814 0.5196 0.0227 0.053 Uiso 1 1 calc R .
H5B H 0.2480 0.6478 0.0237 0.053 Uiso 1 1 calc R .
C9 C 0.7235(9) 0.9709(7) 0.7007(7) 0.0479(19) Uani 1 1 d . .
H9A H 0.7738 1.0658 0.7705 0.058 Uiso 1 1 calc R .
H9B H 0.7375 0.9177 0.7423 0.058 Uiso 1 1 calc R .
N5 N 1.3093(13) 0.8927(13) 0.7885(12) 0.104(2) Uani 1 1 d . .
C12 C 0.2891(8) 0.6516(9) 0.3907(9) 0.0493(19) Uani 1 1 d . .
H12A H 0.3147 0.6023 0.4351 0.059 Uiso 1 1 calc R .
H12B H 0.1905 0.6379 0.3628 0.059 Uiso 1 1 calc R .
C18 C 0.2603(8) 0.4483(9) 0.1955(10) 0.055(2) Uani 1 1 d . .
H18A H 0.2563 0.4118 0.1051 0.066 Uiso 1 1 calc R .
H18B H 0.1666 0.4244 0.1867 0.066 Uiso 1 1 calc R .
C7 C 0.9659(8) 0.9005(7) 0.5499(8) 0.0478(17) Uani 1 1 d . .
H7A H 0.9448 0.9521 0.5072 0.057 Uiso 1 1 calc R .
H7B H 1.0656 0.9226 0.5917 0.057 Uiso 1 1 calc R .
C6 C 0.2532(7) 0.6462(9) 0.1890(8) 0.0464(17) Uani 1 1 d . .
H6A H 0.2743 0.7439 0.2466 0.056 Uiso 1 1 calc R .
H6B H 0.1538 0.6065 0.1488 0.056 Uiso 1 1 calc R .
C17 C 0.3437(8) 0.3832(8) 0.2603(10) 0.0513(19) Uani 1 1 d . .
H17A H 0.3515 0.4210 0.3521 0.062 Uiso 1 1 calc R .
H17B H 0.2986 0.2859 0.2091 0.062 Uiso 1 1 calc R .
C37 C 1.2453(16) 0.8392(18) 0.8633(15) 0.108(3) Uani 1 1 d . .
H37 H 1.2079 0.7490 0.8344 0.130 Uiso 1 1 calc R .
C38 C 1.2565(16) 0.9532(17) 0.9788(15) 0.108(3) Uani 1 1 d . .
H38 H 1.2986 0.9689 1.0654 0.130 Uiso 1 1 calc R .
N6 N 1.1944(13) 1.0472(13) 0.9498(11) 0.104(2) Uani 1 1 d . .

loop_
_atom_site_aniso_label
_atom_site_aniso_U_11
_atom_site_aniso_U_22
_atom_site_aniso_U_33
_atom_site_aniso_U_23
_atom_site_aniso_U_13
_atom_site_aniso_U_12
Ge2 0.0365(4) 0.0311(4) 0.0499(5) 0.0295(4) 0.0213(4) 0.0098(3)
Ge3 0.0508(5) 0.0298(4) 0.0334(4) 0.0164(4) 0.0200(4) 0.0220(4)
Ge4 0.0277(4) 0.0559(5) 0.0303(4) 0.0265(4) 0.0052(3) 0.0067(4)
P1 0.0464(10) 0.0386(9) 0.0309(9) 0.0203(7) 0.0147(8) 0.0118(7)
P2 0.0365(4) 0.0311(4) 0.0499(5) 0.0295(4) 0.0213(4) 0.0098(3)
P3 0.0508(5) 0.0298(4) 0.0334(4) 0.0164(4) 0.0200(4) 0.0220(4)
P4 0.0277(4) 0.0559(5) 0.0303(4) 0.0265(4) 0.0052(3) 0.0067(4)
K004 0.0332(6) 0.0288(6) 0.0313(7) 0.0190(5) 0.0153(5) 0.0125(5)
K005 0.0325(6) 0.0294(6) 0.0348(7) 0.0205(6) 0.0157(6) 0.0114(5)
O9 0.039(2) 0.041(2) 0.030(2) 0.022(2) 0.015(2) 0.0134(19)
O2 0.036(2) 0.044(2) 0.038(3) 0.025(2) 0.017(2) 0.0150(19)
O8 0.035(2) 0.030(2) 0.038(3) 0.0197(19) 0.013(2) 0.0128(18)
O4 0.053(3) 0.043(3) 0.046(3) 0.029(2) 0.031(2) 0.026(2)
O10 0.038(2) 0.035(2) 0.036(2) 0.024(2) 0.014(2) 0.0132(19)
O1 0.038(2) 0.036(2) 0.039(3) 0.026(2) 0.019(2) 0.0131(19)
O5 0.038(2) 0.032(2) 0.041(3) 0.022(2) 0.020(2) 0.0151(19)
O12 0.049(3) 0.036(2) 0.035(2) 0.022(2) 0.020(2) 0.016(2)
O7 0.035(2) 0.033(2) 0.045(3) 0.027(2) 0.013(2) 0.0106(18)
O3 0.058(3) 0.034(2) 0.039(3) 0.021(2) 0.021(2) 0.012(2)
O11 0.052(3) 0.034(2) 0.042(3) 0.019(2) 0.027(2) 0.018(2)
O6 0.042(3) 0.043(3) 0.053(3) 0.037(3) 0.018(2) 0.009(2)
N1 0.036(3) 0.035(3) 0.043(3) 0.025(3) 0.018(3) 0.011(2)
N3 0.035(3) 0.036(3) 0.037(3) 0.022(2) 0.016(2) 0.011(2)
N4 0.035(3) 0.033(3) 0.038(3) 0.023(2) 0.014(2) 0.008(2)
C4 0.044(4) 0.042(3) 0.032(3) 0.022(3) 0.016(3) 0.016(3)
C13 0.030(3) 0.052(4) 0.046(4) 0.033(4) 0.014(3) 0.014(3)
C25 0.037(4) 0.054(4) 0.046(4) 0.035(4) 0.016(3) 0.019(3)
C3 0.047(4) 0.041(3) 0.038(4) 0.030(3) 0.022(3) 0.018(3)
C14 0.041(4) 0.047(4) 0.055(4) 0.037(4) 0.026(3) 0.024(3)
C16 0.049(4) 0.032(3) 0.048(4) 0.026(3) 0.018(3) 0.011(3)
C26 0.037(3) 0.051(4) 0.037(4) 0.026(3) 0.012(3) 0.011(3)
N2 0.032(3) 0.059(4) 0.050(4) 0.039(3) 0.017(3) 0.015(3)
C10 0.089(6) 0.042(4) 0.051(5) 0.030(4) 0.050(5) 0.034(4)
C2 0.035(3) 0.047(4) 0.047(4) 0.033(3) 0.019(3) 0.011(3)
C15 0.052(4) 0.030(3) 0.041(4) 0.024(3) 0.017(3) 0.016(3)
C32 0.047(4) 0.045(4) 0.052(4) 0.030(4) 0.030(4) 0.023(3)
C1 0.033(3) 0.047(4) 0.046(4) 0.031(3) 0.022(3) 0.012(3)
C28 0.044(4) 0.043(3) 0.038(4) 0.029(3) 0.023(3) 0.023(3)
C22 0.042(4) 0.028(3) 0.037(3) 0.020(3) 0.014(3) 0.014(3)
C31 0.042(4) 0.045(4) 0.046(4) 0.030(3) 0.027(3) 0.020(3)
C20 0.033(3) 0.037(3) 0.047(4) 0.027(3) 0.015(3) 0.005(3)
C27 0.048(4) 0.044(3) 0.028(3) 0.022(3) 0.016(3) 0.024(3)
C19 0.034(3) 0.039(3) 0.041(4) 0.024(3) 0.014(3) 0.010(3)
C11 0.062(5) 0.083(6) 0.059(5) 0.054(5) 0.048(4) 0.053(5)
C34 0.068(5) 0.031(3) 0.035(4) 0.017(3) 0.026(4) 0.009(3)
C21 0.044(4) 0.029(3) 0.044(4) 0.024(3) 0.017(3) 0.014(3)
C8 0.055(5) 0.034(4) 0.042(4) 0.017(3) 0.008(4) 0.002(3)
C30 0.035(3) 0.046(4) 0.051(4) 0.034(3) 0.020(3) 0.016(3)
C29 0.034(3) 0.047(4) 0.051(4) 0.035(3) 0.020(3) 0.015(3)
C23 0.036(3) 0.039(3) 0.047(4) 0.028(3) 0.022(3) 0.018(3)
C36 0.038(4) 0.028(3) 0.052(4) 0.022(3) 0.011(3) 0.003(3)
C33 0.067(5) 0.029(3) 0.045(4) 0.018(3) 0.037(4) 0.014(3)
C35 0.048(4) 0.034(3) 0.037(4) 0.017(3) 0.010(3) 0.013(3)
C24 0.030(3) 0.038(3) 0.044(4) 0.026(3) 0.013(3) 0.012(3)
C5 0.036(4) 0.056(4) 0.047(4) 0.034(4) 0.015(3) 0.014(3)
C9 0.079(6) 0.028(3) 0.036(4) 0.015(3) 0.029(4) 0.005(3)
N5 0.114(6) 0.129(7) 0.081(5) 0.052(5) 0.057(5) 0.057(5)
C12 0.039(4) 0.081(6) 0.063(5) 0.057(5) 0.028(4) 0.030(4)
C18 0.035(4) 0.059(5) 0.070(6) 0.043(5) 0.009(4) 0.003(3)
C7 0.046(4) 0.043(4) 0.050(4) 0.028(4) 0.014(3) 0.006(3)
C6 0.037(4) 0.066(5) 0.056(5) 0.045(4) 0.021(3) 0.021(3)
C17 0.040(4) 0.044(4) 0.069(5) 0.035(4) 0.017(4) 0.003(3)
C37 0.116(8) 0.140(9) 0.085(6) 0.066(7) 0.048(6) 0.050(7)
C38 0.116(8) 0.140(9) 0.085(6) 0.066(7) 0.048(6) 0.050(7)
N6 0.114(6) 0.129(7) 0.081(5) 0.052(5) 0.057(5) 0.057(5)

loop_
_atom_type_symbol
_atom_type_description
_atom_type_scat_dispersion_real
_atom_type_scat_dispersion_imag
_atom_type_scat_source
C C 0.0033 0.0016 'International Tables Vol C Tables 4.2.6.8 and 6.1.1.4'
H H 0.0000 0.0000 'International Tables Vol C Tables 4.2.6.8 and 6.1.1.4'
Ge Ge 0.1547 1.8001 'International Tables Vol C Tables 4.2.6.8 and 6.1.1.4'
K K 0.2009 0.2494 'International Tables Vol C Tables 4.2.6.8 and 6.1.1.4'
N N 0.0061 0.0033 'International Tables Vol C Tables 4.2.6.8 and 6.1.1.4'
O O 0.0106 0.0060 'International Tables Vol C Tables 4.2.6.8 and 6.1.1.4'
P P 0.1023 0.0942 'International Tables Vol C Tables 4.2.6.8 and 6.1.1.4'

loop_
_geom_angle_atom_site_label_1
_geom_angle_atom_site_label_2
_geom_angle_atom_site_label_3
_geom_angle
Ge3 Ge2 Ge4 60.46(4)
P1 Ge2 Ge3 58.15(5)
P1 Ge2 Ge4 55.52(6)
Ge2 Ge3 Ge4 61.94(5)
P1 Ge3 Ge2 58.11(5)
P1 Ge3 Ge4 56.03(6)
Ge3 Ge4 Ge2 57.59(4)
P1 Ge4 Ge2 56.88(6)
P1 Ge4 Ge3 57.46(6)
Ge2 P1 Ge3 63.74(6)
Ge4 P1 Ge2 67.61(6)
Ge4 P1 Ge3 66.51(6)
O9 K004 O8 134.77(14)
O9 K004 O10 59.76(13)
O9 K004 O12 120.44(14)
O9 K004 N3 60.37(14)
O9 K004 N4 119.74(15)
O8 K004 O12 99.47(14)
O8 K004 N3 119.10(14)
O8 K004 N4 60.62(14)
O10 K004 O8 96.04(13)
O10 K004 O12 98.99(14)
O10 K004 N3 119.21(14)
O10 K004 N4 60.84(14)
O12 K004 N3 119.37(15)
O12 K004 N4 60.84(15)
O7 K004 O9 96.56(14)
O7 K004 O8 59.88(13)
O7 K004 O10 118.55(14)
O7 K004 O12 137.56(14)
O7 K004 O11 97.78(15)
O7 K004 N3 59.80(14)
O7 K004 N4 119.91(15)
O11 K004 O9 98.78(14)
O11 K004 O8 120.90(14)
O11 K004 O10 138.34(13)
O11 K004 O12 59.22(14)
O11 K004 N3 61.03(16)
O11 K004 N4 119.14(17)
N4 K004 N3 179.72(15)
O2 K005 N1 119.84(15)
O2 K005 N2 60.47(15)
O4 K005 O2 97.82(14)
O4 K005 O5 120.04(14)
O4 K005 O3 59.05(15)
O4 K005 O6 100.49(15)
O4 K005 N1 118.70(17)
O4 K005 N2 60.96(18)
O1 K005 O2 59.55(13)
O1 K005 O4 139.35(14)
O1 K005 O5 96.30(13)
O1 K005 O3 99.04(14)
O1 K005 O6 114.23(15)
O1 K005 N1 61.79(15)
O1 K005 N2 118.56(16)
O5 K005 O2 136.87(14)
O5 K005 O3 101.02(15)
O5 K005 O6 59.61(14)
O5 K005 N1 60.94(14)
O5 K005 N2 119.02(15)
O3 K005 O2 116.80(15)
O3 K005 N1 61.07(16)
O3 K005 N2 118.63(18)
O6 K005 O2 96.01(15)
O6 K005 O3 142.23(15)
O6 K005 N1 119.32(15)
O6 K005 N2 60.74(16)
N1 K005 N2 179.62(17)
C26 O9 K004 119.3(4)
C26 O9 C27 110.2(5)
C27 O9 K004 116.1(3)
C4 O2 K005 113.6(3)
C5 O2 K005 118.0(4)
C5 O2 C4 110.9(5)
C22 O8 K004 111.3(3)
C23 O8 K004 116.1(3)
C23 O8 C22 111.5(5)
C10 O4 K005 118.7(4)
C11 O4 K005 118.1(4)
C11 O4 C10 110.6(6)
C28 O10 K004 115.2(3)
C29 O10 K004 114.4(4)
C29 O10 C28 111.2(5)
C3 O1 K005 117.8(3)
C2 O1 K005 116.7(4)
C2 O1 C3 111.3(5)
C14 O5 K005 118.6(3)
C14 O5 C15 110.5(5)
C15 O5 K005 114.4(4)
C34 O12 K004 112.0(4)
C35 O12 K004 113.6(4)
C35 O12 C34 112.3(6)
C20 O7 K004 121.5(4)
C20 O7 C21 111.0(5)
C21 O7 K004 117.9(4)
C8 O3 K005 116.1(4)
C8 O3 C9 109.4(6)
C9 O3 K005 116.1(4)
C32 O11 K004 118.6(4)
C33 O11 K004 119.7(4)
C33 O11 C32 110.5(5)
C16 O6 K005 115.7(4)
C17 O6 K005 117.5(4)
C17 O6 C16 111.6(5)
C13 N1 K005 109.1(4)
C13 N1 C1 110.1(5)
C13 N1 C7 110.0(6)
C1 N1 K005 108.5(4)
C7 N1 K005 109.5(4)
C7 N1 C1 109.6(5)
C25 N3 K004 108.6(4)
C25 N3 C19 110.5(5)
C31 N3 K004 108.0(4)
C31 N3 C25 110.0(5)
C31 N3 C19 110.2(5)
C19 N3 K004 109.3(4)
C30 N4 K004 110.2(4)
C30 N4 C36 109.1(5)
C30 N4 C24 109.4(5)
C36 N4 K004 109.3(4)
C24 N4 K004 110.2(4)
C24 N4 C36 108.5(5)
O2 C4 H4A 109.6
O2 C4 H4B 109.6
O2 C4 C3 110.2(6)
H4A C4 H4B 108.1
C3 C4 H4A 109.6
C3 C4 H4B 109.6
N1 C13 H13A 108.7
N1 C13 H13B 108.7
N1 C13 C14 114.3(6)
H13A C13 H13B 107.6
C14 C13 H13A 108.7
C14 C13 H13B 108.7
N3 C25 H25A 108.9
N3 C25 H25B 108.9
N3 C25 C26 113.3(6)
H25A C25 H25B 107.7
C26 C25 H25A 108.9
C26 C25 H25B 108.9
O1 C3 C4 109.9(5)
O1 C3 H3A 109.7
O1 C3 H3B 109.7
C4 C3 H3A 109.7
C4 C3 H3B 109.7
H3A C3 H3B 108.2
O5 C14 C13 109.1(5)
O5 C14 H14A 109.9
O5 C14 H14B 109.9
C13 C14 H14A 109.9
C13 C14 H14B 109.9
H14A C14 H14B 108.3
O6 C16 H16A 109.5
O6 C16 H16B 109.5
O6 C16 C15 110.7(5)
H16A C16 H16B 108.1
C15 C16 H16A 109.5
C15 C16 H16B 109.5
O9 C26 C25 109.6(6)
O9 C26 H26A 109.7
O9 C26 H26B 109.7
C25 C26 H26A 109.7
C25 C26 H26B 109.7
H26A C26 H26B 108.2
C12 N2 K005 108.2(4)
C12 N2 C18 109.2(6)
C12 N2 C6 109.6(6)
C18 N2 K005 110.7(4)
C6 N2 K005 109.6(4)
C6 N2 C18 109.5(6)
O4 C10 H10A 109.9
O4 C10 H10B 109.9
O4 C10 C9 109.1(6)
H10A C10 H10B 108.3
C9 C10 H10A 109.9
C9 C10 H10B 109.9
O1 C2 H2A 109.7
O1 C2 H2B 109.7
O1 C2 C1 109.8(5)
H2A C2 H2B 108.2
C1 C2 H2A 109.7
C1 C2 H2B 109.7
O5 C15 C16 109.0(6)
O5 C15 H15A 109.9
O5 C15 H15B 109.9
C16 C15 H15A 109.9
C16 C15 H15B 109.9
H15A C15 H15B 108.3
O11 C32 H32A 109.9
O11 C32 H32B 109.9
O11 C32 C31 108.8(5)
H32A C32 H32B 108.3
C31 C32 H32A 109.9
C31 C32 H32B 109.9
N1 C1 C2 114.1(6)
N1 C1 H1A 108.7
N1 C1 H1B 108.7
C2 C1 H1A 108.7
C2 C1 H1B 108.7
H1A C1 H1B 107.6
O10 C28 H28A 109.7
O10 C28 H28B 109.7
O10 C28 C27 109.7(5)
H28A C28 H28B 108.2
C27 C28 H28A 109.7
C27 C28 H28B 109.7
O8 C22 H22A 109.8
O8 C22 H22B 109.8
O8 C22 C21 109.3(5)
H22A C22 H22B 108.3
C21 C22 H22A 109.8
C21 C22 H22B 109.8
N3 C31 C32 114.6(6)
N3 C31 H31A 108.6
N3 C31 H31B 108.6
C32 C31 H31A 108.6
C32 C31 H31B 108.6
H31A C31 H31B 107.6
O7 C20 H20A 110.1
O7 C20 H20B 110.0
O7 C20 C19 108.2(5)
H20A C20 H20B 108.4
C19 C20 H20A 110.0
C19 C20 H20B 110.1
O9 C27 C28 109.7(5)
O9 C27 H27A 109.7
O9 C27 H27B 109.7
C28 C27 H27A 109.7
C28 C27 H27B 109.7
H27A C27 H27B 108.2
N3 C19 C20 113.8(6)
N3 C19 H19A 108.8
N3 C19 H19B 108.8
C20 C19 H19A 108.8
C20 C19 H19B 108.8
H19A C19 H19B 107.7
O4 C11 H11A 109.7
O4 C11 H11B 109.7
O4 C11 C12 109.8(6)
H11A C11 H11B 108.2
C12 C11 H11A 109.7
C12 C11 H11B 109.7
O12 C34 H34A 109.5
O12 C34 H34B 109.5
O12 C34 C33 110.8(6)
H34A C34 H34B 108.1
C33 C34 H34A 109.5
C33 C34 H34B 109.5
O7 C21 C22 108.6(5)
O7 C21 H21A 110.0
O7 C21 H21B 110.0
C22 C21 H21A 110.0
C22 C21 H21B 110.0
H21A C21 H21B 108.4
O3 C8 H8A 110.0
O3 C8 H8B 110.0
O3 C8 C7 108.7(6)
H8A C8 H8B 108.3
C7 C8 H8A 110.0
C7 C8 H8B 110.0
N4 C30 H30A 108.9
N4 C30 H30B 108.9
N4 C30 C29 113.2(5)
H30A C30 H30B 107.7
C29 C30 H30A 108.9
C29 C30 H30B 108.9
O10 C29 C30 109.5(5)
O10 C29 H29A 109.8
O10 C29 H29B 109.8
C30 C29 H29A 109.8
C30 C29 H29B 109.8
H29A C29 H29B 108.2
O8 C23 H23A 109.7
O8 C23 H23B 109.7
O8 C23 C24 109.8(5)
H23A C23 H23B 108.2
C24 C23 H23A 109.7
C24 C23 H23B 109.7
N4 C36 H36A 108.5
N4 C36 H36B 108.5
H36A C36 H36B 107.5
C35 C36 N4 115.2(6)
C35 C36 H36A 108.5
C35 C36 H36B 108.5
O11 C33 C34 110.1(6)
O11 C33 H33A 109.6
O11 C33 H33B 109.6
C34 C33 H33A 109.6
C34 C33 H33B 109.6
H33A C33 H33B 108.2
O12 C35 C36 110.0(6)
O12 C35 H35A 109.7
O12 C35 H35B 109.7
C36 C35 H35A 109.7
C36 C35 H35B 109.7
H35A C35 H35B 108.2
N4 C24 C23 112.6(5)
N4 C24 H24A 109.1
N4 C24 H24B 109.1
C23 C24 H24A 109.1
C23 C24 H24B 109.1
H24A C24 H24B 107.8
O2 C5 H5A 109.9
O2 C5 H5B 109.9
O2 C5 C6 108.9(6)
H5A C5 H5B 108.3
C6 C5 H5A 109.9
C6 C5 H5B 109.9
O3 C9 C10 109.4(6)
O3 C9 H9A 109.8
O3 C9 H9B 109.8
C10 C9 H9A 109.8
C10 C9 H9B 109.8
H9A C9 H9B 108.2
N2 C12 C11 114.4(6)
N2 C12 H12A 108.7
N2 C12 H12B 108.7
C11 C12 H12A 108.7
C11 C12 H12B 108.7
H12A C12 H12B 107.6
N2 C18 H18A 109.0
N2 C18 H18B 109.0
N2 C18 C17 113.0(6)
H18A C18 H18B 107.8
C17 C18 H18A 109.0
C17 C18 H18B 109.0
N1 C7 C8 114.1(6)
N1 C7 H7A 108.7
N1 C7 H7B 108.7
C8 C7 H7A 108.7
C8 C7 H7B 108.7
H7A C7 H7B 107.6
N2 C6 C5 113.8(6)
N2 C6 H6A 108.8
N2 C6 H6B 108.8
C5 C6 H6A 108.8
C5 C6 H6B 108.8
H6A C6 H6B 107.7
O6 C17 C18 108.3(6)
O6 C17 H17A 110.0
O6 C17 H17B 110.0
C18 C17 H17A 110.0
C18 C17 H17B 110.0
H17A C17 H17B 108.4
N5 C37 H37 126.9
C38 C37 N5 106.2(14)
C38 C37 H37 126.9
C37 C38 H38 123.9
C37 C38 N6 112.2(12)
N6 C38 H38 123.9

loop_
_geom_bond_atom_site_label_1
_geom_bond_atom_site_label_2
_geom_bond_distance
Ge2 Ge3 2.5211(12)
Ge2 Ge4 2.6352(18)
Ge2 P1 2.3870(19)
Ge3 Ge4 2.5981(13)
Ge3 P1 2.388(2)
Ge4 P1 2.349(2)
K004 O9 2.815(5)
K004 O8 2.863(4)
K004 O10 2.851(5)
K004 O12 2.909(5)
K004 O7 2.780(4)
K004 O11 2.784(5)
K004 N3 3.000(6)
K004 N4 2.975(6)
K005 O2 2.868(5)
K005 O4 2.818(5)
K005 O1 2.805(4)
K005 O5 2.833(4)
K005 O3 2.864(5)
K005 O6 2.842(5)
K005 N1 2.943(6)
K005 N2 2.953(6)
O9 C26 1.403(9)
O9 C27 1.425(8)
O2 C4 1.434(8)
O2 C5 1.424(9)
O8 C22 1.424(8)
O8 C23 1.413(8)
O4 C10 1.437(10)
O4 C11 1.421(10)
O10 C28 1.433(7)
O10 C29 1.412(8)
O1 C3 1.440(7)
O1 C2 1.424(8)
O5 C14 1.421(8)
O5 C15 1.432(8)
O12 C34 1.437(9)
O12 C35 1.427(9)
O7 C20 1.414(8)
O7 C21 1.431(7)
O3 C8 1.425(10)
O3 C9 1.440(9)
O11 C32 1.433(9)
O11 C33 1.416(8)
O6 C16 1.424(8)
O6 C17 1.422(9)
N1 C13 1.466(8)
N1 C1 1.488(9)
N1 C7 1.474(10)
N3 C25 1.462(8)
N3 C31 1.446(9)
N3 C19 1.472(8)
N4 C30 1.466(9)
N4 C36 1.486(9)
N4 C24 1.476(8)
C4 H4A 0.9900
C4 H4B 0.9900
C4 C3 1.470(10)
C13 H13A 0.9900
C13 H13B 0.9900
C13 C14 1.514(11)
C25 H25A 0.9900
C25 H25B 0.9900
C25 C26 1.522(10)
C3 H3A 0.9900
C3 H3B 0.9900
C14 H14A 0.9900
C14 H14B 0.9900
C16 H16A 0.9900
C16 H16B 0.9900
C16 C15 1.473(11)
C26 H26A 0.9900
C26 H26B 0.9900
N2 C12 1.467(10)
N2 C18 1.474(11)
N2 C6 1.474(9)
C10 H10A 0.9900
C10 H10B 0.9900
C10 C9 1.508(13)
C2 H2A 0.9900
C2 H2B 0.9900
C2 C1 1.495(9)
C15 H15A 0.9900
C15 H15B 0.9900
C32 H32A 0.9900
C32 H32B 0.9900
C32 C31 1.519(11)
C1 H1A 0.9900
C1 H1B 0.9900
C28 H28A 0.9900
C28 H28B 0.9900
C28 C27 1.491(10)
C22 H22A 0.9900
C22 H22B 0.9900
C22 C21 1.487(10)
C31 H31A 0.9900
C31 H31B 0.9900
C20 H20A 0.9900
C20 H20B 0.9900
C20 C19 1.511(9)
C27 H27A 0.9900
C27 H27B 0.9900
C19 H19A 0.9900
C19 H19B 0.9900
C11 H11A 0.9900
C11 H11B 0.9900
C11 C12 1.482(13)
C34 H34A 0.9900
C34 H34B 0.9900
C34 C33 1.470(12)
C21 H21A 0.9900
C21 H21B 0.9900
C8 H8A 0.9900
C8 H8B 0.9900
C8 C7 1.508(12)
C30 H30A 0.9900
C30 H30B 0.9900
C30 C29 1.517(9)
C29 H29A 0.9900
C29 H29B 0.9900
C23 H23A 0.9900
C23 H23B 0.9900
C23 C24 1.520(10)
C36 H36A 0.9900
C36 H36B 0.9900
C36 C35 1.468(11)
C33 H33A 0.9900
C33 H33B 0.9900
C35 H35A 0.9900
C35 H35B 0.9900
C24 H24A 0.9900
C24 H24B 0.9900
C5 H5A 0.9900
C5 H5B 0.9900
C5 C6 1.508(11)
C9 H9A 0.9900
C9 H9B 0.9900
N5 C37 1.631(19)
C12 H12A 0.9900
C12 H12B 0.9900
C18 H18A 0.9900
C18 H18B 0.9900
C18 C17 1.538(11)
C7 H7A 0.9900
C7 H7B 0.9900
C6 H6A 0.9900
C6 H6B 0.9900
C17 H17A 0.9900
C17 H17B 0.9900
C37 H37 0.9500
C37 C38 1.40(2)
C38 H38 0.9500
C38 N6 1.495(19)

loop_
_twin_individual_id
_twin_individual_mass_fraction_refined
1 0.909(16)
2 0.091(16)
